data_4081116
loop_
_publ_author_name
'Ren, Shikuo'
'Qiu, Zaozao'
'Xie, Zuowei'

_publ_section_title
;
 Synthesis of Neutral Group 4 Metal--Carboryne Complexes and Their
 Reactivity toward Unsaturated Molecules
;
_journal_issue 15
_journal_name_full Organometallics
_journal_page_first 4292
_journal_paper_doi 10.1021/om400458r
_journal_volume 32
_journal_year 2013
_chemical_formula_sum 'C45 H73 B10 N5 S Zr'
_chemical_formula_weight 915.46
_chemical_name_systematic
;

 ?

;
_space_group_IT_number 19
_symmetry_cell_setting orthorhombic
_symmetry_space_group_name_Hall 'P 2ac 2ab'
_symmetry_space_group_name_H-M 'P 21 21 21'
_atom_sites_solution_hydrogens geom
_atom_sites_solution_primary direct
_atom_sites_solution_secondary difmap
_audit_creation_method SHELXL-97
_cell_angle_alpha 90.00
_cell_angle_beta 90.00
_cell_angle_gamma 90.00
_cell_formula_units_Z 4
_cell_length_a 13.597(3)
_cell_length_b 18.556(4)
_cell_length_c 23.349(5)
_cell_measurement_reflns_used 991
_cell_measurement_temperature 293(2)
_cell_measurement_theta_max 16.79
_cell_measurement_theta_min 2.55
_cell_volume 5891(2)
_computing_cell_refinement 'Bruker SMART'
_computing_data_collection 'Bruker SMART'
_computing_data_reduction 'Bruker SAINT'
_computing_molecular_graphics 'Bruker SHELXTL'
_computing_publication_material 'Bruker SHELXTL'
_computing_structure_refinement 'SHELXL-97 (Sheldrick, 1997)'
_computing_structure_solution 'SHELXS-97 (Sheldrick, 1990)'
_diffrn_ambient_temperature 293(2)
_diffrn_measured_fraction_theta_full 0.996
_diffrn_measured_fraction_theta_max 0.996
_diffrn_measurement_device_type 'CCD area detector'
_diffrn_measurement_method 'phi and omega scans'
_diffrn_radiation_monochromator graphite
_diffrn_radiation_source 'fine-focus sealed tube'
_diffrn_radiation_type MoK\a
_diffrn_radiation_wavelength 0.71073
_diffrn_reflns_av_R_equivalents 0.1248
_diffrn_reflns_av_sigmaI/netI 0.1784
_diffrn_reflns_limit_h_max 17
_diffrn_reflns_limit_h_min -17
_diffrn_reflns_limit_k_max 24
_diffrn_reflns_limit_k_min -24
_diffrn_reflns_limit_l_max 24
_diffrn_reflns_limit_l_min -30
_diffrn_reflns_number 40000
_diffrn_reflns_theta_full 28.06
_diffrn_reflns_theta_max 28.06
_diffrn_reflns_theta_min 1.40
_exptl_absorpt_coefficient_mu 0.253
_exptl_absorpt_correction_T_max 1.0000
_exptl_absorpt_correction_T_min 0.591586
_exptl_absorpt_correction_type multi-scan
_exptl_crystal_colour yellow
_exptl_crystal_density_diffrn 1.032
_exptl_crystal_density_meas 0
_exptl_crystal_density_method 'not measured'
_exptl_crystal_description block
_exptl_crystal_F_000 1936
_exptl_crystal_size_max 0.40
_exptl_crystal_size_mid 0.30
_exptl_crystal_size_min 0.20
_refine_diff_density_max 0.745
_refine_diff_density_min -0.680
_refine_diff_density_rms 0.141
_refine_ls_abs_structure_details 'Flack H D (1983), Acta Cryst. A39, 876-881'
_refine_ls_abs_structure_Flack -0.12(7)
_refine_ls_extinction_method none
_refine_ls_goodness_of_fit_ref 0.989
_refine_ls_hydrogen_treatment riding
_refine_ls_matrix_type full
_refine_ls_number_parameters 559
_refine_ls_number_reflns 14130
_refine_ls_number_restraints 0
_refine_ls_restrained_S_all 0.989
_refine_ls_R_factor_all 0.2028
_refine_ls_R_factor_gt 0.0774
_refine_ls_shift/su_max 0.001
_refine_ls_shift/su_mean 0.000
_refine_ls_structure_factor_coef Fsqd
_refine_ls_weighting_details 'calc w=1/[\s^2^(Fo^2^)+(0.1267P)^2^+0.0000P] where P=(Fo^2^+2Fc^2^)/3'
_refine_ls_weighting_scheme calc
_refine_ls_wR_factor_gt 0.1958
_refine_ls_wR_factor_ref 0.2594
_reflns_number_gt 6296
_reflns_number_total 14130
_reflns_threshold_expression >2sigma(I)
_cod_data_source_file om400458r_si_002.cif
_cod_data_source_block 8b
_cod_depositor_comments
;
The following automatic conversions were performed:

'_symmetry_cell_setting' value 'Orthorhombic' changed to
'orthorhombic' according to
/home/saulius/struct/CIF-dictionaries/cif_core.dic dictionary named
'cif_core.dic' version 2.4.2 from 2011-04-26.

Automatic conversion script
Id: cif_fix_values 1891 2012-01-12 08:04:46Z andrius 
;
_cod_original_sg_symbol_H-M P2(1)2(1)2(1)
_cod_database_code 4081116

loop_
_symmetry_equiv_pos_as_xyz
'x, y, z'
'-x+1/2, -y, z+1/2'
'-x, y+1/2, -z+1/2'
'x+1/2, -y+1/2, -z'

loop_
_atom_site_label
_atom_site_type_symbol
_atom_site_fract_x
_atom_site_fract_y
_atom_site_fract_z
_atom_site_U_iso_or_equiv
_atom_site_adp_type
_atom_site_occupancy
_atom_site_symmetry_multiplicity
_atom_site_calc_flag
_atom_site_refinement_flags
Zr1 Zr 0.73187(5) 0.75629(4) 0.77627(3) 0.0418(2) Uani 1 1 d .
S1 S 0.6983(2) 1.01145(12) 0.77712(12) 0.0875(8) Uani 1 1 d .
N1 N 0.7057(4) 0.8684(3) 0.7962(2) 0.0472(16) Uani 1 1 d .
N2 N 0.8467(4) 0.7233(3) 0.8364(3) 0.0485(16) Uani 1 1 d .
N3 N 0.6905(5) 0.6951(4) 0.8546(3) 0.0507(16) Uani 1 1 d .
N4 N 0.7139(4) 0.6711(3) 0.7144(2) 0.0494(15) Uani 1 1 d .
N5 N 0.5841(4) 0.7423(4) 0.7332(2) 0.0505(15) Uani 1 1 d .
C1 C 0.8060(5) 0.9103(4) 0.7197(3) 0.0436(16) Uani 1 1 d .
C2 C 0.8379(5) 0.8231(4) 0.7147(3) 0.0463(18) Uani 1 1 d .
C11 C 0.7331(6) 0.9268(4) 0.7673(3) 0.0510(18) Uani 1 1 d .
C12 C 0.6454(6) 0.8796(5) 0.8480(3) 0.060(2) Uani 1 1 d .
H12A H 0.6075 0.8363 0.8555 0.072 Uiso 1 1 calc R
H12B H 0.5995 0.9186 0.8411 0.072 Uiso 1 1 calc R
C13 C 0.7062(8) 0.8971(5) 0.8996(4) 0.083(3) Uani 1 1 d .
H13A H 0.7423 0.9413 0.8927 0.099 Uiso 1 1 calc R
H13B H 0.7536 0.8589 0.9059 0.099 Uiso 1 1 calc R
C14 C 0.6421(10) 0.9063(6) 0.9542(4) 0.097(4) Uani 1 1 d .
H14A H 0.5897 0.9401 0.9457 0.117 Uiso 1 1 calc R
H14B H 0.6116 0.8603 0.9628 0.117 Uiso 1 1 calc R
C15 C 0.6899(13) 0.9297(8) 1.0025(6) 0.151(7) Uani 1 1 d .
H15A H 0.6436 0.9342 1.0333 0.227 Uiso 1 1 calc R
H15B H 0.7196 0.9757 0.9951 0.227 Uiso 1 1 calc R
H15C H 0.7399 0.8956 1.0128 0.227 Uiso 1 1 calc R
C16 C 0.9536(5) 0.7316(4) 0.8461(4) 0.057(2) Uani 1 1 d .
H16A H 0.9754 0.7563 0.8113 0.068 Uiso 1 1 calc R
C17 C 0.9792(6) 0.7849(5) 0.8923(4) 0.066(2) Uani 1 1 d .
H17A H 0.9607 0.7658 0.9295 0.080 Uiso 1 1 calc R
H17B H 0.9436 0.8296 0.8862 0.080 Uiso 1 1 calc R
C18 C 1.0890(8) 0.7992(6) 0.8909(6) 0.101(4) Uani 1 1 d .
H18A H 1.1039 0.8276 0.8571 0.121 Uiso 1 1 calc R
H18B H 1.1065 0.8278 0.9242 0.121 Uiso 1 1 calc R
C19 C 1.1502(7) 0.7340(7) 0.8902(5) 0.103(4) Uani 1 1 d .
H19A H 1.2181 0.7481 0.8846 0.123 Uiso 1 1 calc R
H19B H 1.1456 0.7109 0.9274 0.123 Uiso 1 1 calc R
C20 C 1.1236(7) 0.6818(6) 0.8463(5) 0.080(3) Uani 1 1 d .
H20A H 1.1601 0.6376 0.8526 0.096 Uiso 1 1 calc R
H20B H 1.1419 0.7006 0.8090 0.096 Uiso 1 1 calc R
C21 C 1.0160(7) 0.6654(5) 0.8466(5) 0.077(3) Uani 1 1 d .
H21A H 1.0003 0.6364 0.8132 0.092 Uiso 1 1 calc R
H21B H 1.0005 0.6373 0.8804 0.092 Uiso 1 1 calc R
C22 C 0.7847(6) 0.6865(4) 0.8705(3) 0.0452(19) Uani 1 1 d .
C23 C 0.8150(6) 0.6411(5) 0.9212(4) 0.057(2) Uani 1 1 d .
C24 C 0.8367(7) 0.5704(5) 0.9139(5) 0.086(3) Uani 1 1 d .
H24A H 0.8356 0.5505 0.8773 0.104 Uiso 1 1 calc R
C25 C 0.8602(8) 0.5281(6) 0.9598(6) 0.105(4) Uani 1 1 d .
H25A H 0.8797 0.4807 0.9535 0.126 Uiso 1 1 calc R
C26 C 0.8559(9) 0.5528(10) 1.0136(7) 0.132(6) Uani 1 1 d .
H26A H 0.8673 0.5221 1.0443 0.159 Uiso 1 1 calc R
C27 C 0.8339(9) 0.6258(10) 1.0228(5) 0.120(5) Uani 1 1 d .
H27A H 0.8337 0.6448 1.0596 0.144 Uiso 1 1 calc R
C28 C 0.8122(7) 0.6699(6) 0.9751(4) 0.080(3) Uani 1 1 d .
H28A H 0.7962 0.7181 0.9804 0.096 Uiso 1 1 calc R
C29 C 0.6106(6) 0.6528(5) 0.8807(3) 0.053(2) Uani 1 1 d .
H29A H 0.6388 0.6235 0.9115 0.063 Uiso 1 1 calc R
C30 C 0.5668(7) 0.6032(5) 0.8373(4) 0.067(2) Uani 1 1 d .
H30A H 0.6172 0.5707 0.8232 0.080 Uiso 1 1 calc R
H30B H 0.5427 0.6311 0.8051 0.080 Uiso 1 1 calc R
C31 C 0.4821(7) 0.5590(6) 0.8625(4) 0.079(3) Uani 1 1 d .
H31A H 0.4521 0.5306 0.8324 0.095 Uiso 1 1 calc R
H31B H 0.5080 0.5261 0.8910 0.095 Uiso 1 1 calc R
C32 C 0.4050(7) 0.6062(7) 0.8897(5) 0.096(4) Uani 1 1 d .
H32A H 0.3555 0.5763 0.9078 0.115 Uiso 1 1 calc R
H32B H 0.3730 0.6349 0.8604 0.115 Uiso 1 1 calc R
C33 C 0.4506(8) 0.6557(7) 0.9340(5) 0.102(4) Uani 1 1 d .
H33A H 0.4775 0.6271 0.9651 0.122 Uiso 1 1 calc R
H33B H 0.4005 0.6872 0.9496 0.122 Uiso 1 1 calc R
C34 C 0.5332(7) 0.7014(6) 0.9066(5) 0.082(3) Uani 1 1 d .
H34A H 0.5057 0.7322 0.8771 0.098 Uiso 1 1 calc R
H34B H 0.5630 0.7319 0.9355 0.098 Uiso 1 1 calc R
C35 C 0.7729(6) 0.6184(4) 0.6812(3) 0.0464(18) Uani 1 1 d .
H35A H 0.7753 0.6344 0.6413 0.056 Uiso 1 1 calc R
C36 C 0.8752(6) 0.6175(5) 0.7042(4) 0.066(2) Uani 1 1 d .
H36A H 0.9012 0.6662 0.7041 0.079 Uiso 1 1 calc R
H36B H 0.8739 0.6009 0.7436 0.079 Uiso 1 1 calc R
C37 C 0.9415(8) 0.5701(6) 0.6702(5) 0.078(3) Uani 1 1 d .
H37A H 1.0060 0.5690 0.6879 0.094 Uiso 1 1 calc R
H37B H 0.9486 0.5896 0.6319 0.094 Uiso 1 1 calc R
C38 C 0.9005(8) 0.4934(6) 0.6667(5) 0.098(4) Uani 1 1 d .
H38A H 0.9406 0.4653 0.6406 0.118 Uiso 1 1 calc R
H38B H 0.9040 0.4711 0.7042 0.118 Uiso 1 1 calc R
C39 C 0.7958(8) 0.4930(5) 0.6462(4) 0.088(3) Uani 1 1 d .
H39A H 0.7706 0.4442 0.6478 0.105 Uiso 1 1 calc R
H39B H 0.7938 0.5088 0.6067 0.105 Uiso 1 1 calc R
C40 C 0.7294(7) 0.5426(4) 0.6827(4) 0.068(2) Uani 1 1 d .
H40A H 0.6631 0.5430 0.6673 0.082 Uiso 1 1 calc R
H40B H 0.7266 0.5252 0.7218 0.082 Uiso 1 1 calc R
C41 C 0.6238(6) 0.6936(4) 0.6978(3) 0.0473(18) Uani 1 1 d .
C42 C 0.5742(6) 0.6673(4) 0.6453(3) 0.053(2) Uani 1 1 d .
C43 C 0.4980(7) 0.6176(5) 0.6479(4) 0.066(2) Uani 1 1 d .
H43A H 0.4767 0.6014 0.6835 0.080 Uiso 1 1 calc R
C44 C 0.4538(8) 0.5921(6) 0.5998(5) 0.084(3) Uani 1 1 d .
H44A H 0.4027 0.5590 0.6029 0.101 Uiso 1 1 calc R
C45 C 0.4834(8) 0.6141(7) 0.5485(5) 0.091(3) Uani 1 1 d .
H45A H 0.4532 0.5964 0.5156 0.109 Uiso 1 1 calc R
C46 C 0.5602(9) 0.6643(7) 0.5440(4) 0.091(3) Uani 1 1 d .
H46A H 0.5805 0.6797 0.5079 0.110 Uiso 1 1 calc R
C47 C 0.6062(7) 0.6912(5) 0.5923(4) 0.066(2) Uani 1 1 d .
H47A H 0.6572 0.7244 0.5893 0.079 Uiso 1 1 calc R
C48 C 0.4897(5) 0.7769(4) 0.7183(4) 0.057(2) Uani 1 1 d .
H48A H 0.4768 0.7673 0.6777 0.068 Uiso 1 1 calc R
C49 C 0.4924(8) 0.8558(6) 0.7260(8) 0.146(6) Uani 1 1 d .
H49A H 0.5453 0.8763 0.7034 0.175 Uiso 1 1 calc R
H49B H 0.5043 0.8673 0.7660 0.175 Uiso 1 1 calc R
C50 C 0.3919(9) 0.8881(7) 0.7066(9) 0.164(8) Uani 1 1 d .
H50A H 0.3936 0.9401 0.7102 0.197 Uiso 1 1 calc R
H50B H 0.3800 0.8761 0.6668 0.197 Uiso 1 1 calc R
C51 C 0.3135(11) 0.8590(10) 0.7421(8) 0.159(7) Uani 1 1 d .
H51A H 0.2512 0.8802 0.7309 0.191 Uiso 1 1 calc R
H51B H 0.3255 0.8711 0.7819 0.191 Uiso 1 1 calc R
C52 C 0.3083(9) 0.7802(10) 0.7357(10) 0.200(10) Uani 1 1 d .
H52A H 0.2920 0.7680 0.6965 0.240 Uiso 1 1 calc R
H52B H 0.2571 0.7611 0.7604 0.240 Uiso 1 1 calc R
C53 C 0.4066(8) 0.7468(9) 0.7516(7) 0.143(6) Uani 1 1 d .
H53A H 0.4187 0.7546 0.7921 0.172 Uiso 1 1 calc R
H53B H 0.4035 0.6952 0.7453 0.172 Uiso 1 1 calc R
B3 B 0.9205(8) 0.8853(6) 0.7417(4) 0.059(3) Uani 1 1 d .
H3 H 0.9449 0.8853 0.7866 0.071 Uiso 1 1 calc R
B4 B 0.8995(7) 0.9667(6) 0.7019(4) 0.056(2) Uani 1 1 d .
H4 H 0.9111 1.0202 0.7209 0.067 Uiso 1 1 calc R
B5 B 0.8031(7) 0.9512(6) 0.6539(4) 0.059(3) Uani 1 1 d .
H5 H 0.7514 0.9940 0.6414 0.070 Uiso 1 1 calc R
B6 B 0.7642(8) 0.8613(5) 0.6640(4) 0.054(2) Uani 1 1 d .
H6 H 0.6868 0.8456 0.6584 0.065 Uiso 1 1 calc R
B7 B 0.9590(7) 0.8192(6) 0.6925(4) 0.057(2) Uani 1 1 d .
H7 H 1.0102 0.7759 0.7047 0.068 Uiso 1 1 calc R
B8 B 0.9992(8) 0.9092(6) 0.6841(4) 0.062(3) Uani 1 1 d .
H8 H 1.0763 0.9247 0.6912 0.074 Uiso 1 1 calc R
B9 B 0.9244(8) 0.9494(6) 0.6303(4) 0.063(3) Uani 1 1 d .
H9 H 0.9536 0.9915 0.6018 0.075 Uiso 1 1 calc R
B10 B 0.8413(8) 0.8853(6) 0.6062(4) 0.064(3) Uani 1 1 d .
H10 H 0.8152 0.8847 0.5616 0.077 Uiso 1 1 calc R
B11 B 0.8618(7) 0.8038(6) 0.6457(4) 0.054(2) Uani 1 1 d .
H11 H 0.8493 0.7500 0.6274 0.065 Uiso 1 1 calc R
B12 B 0.9609(8) 0.8599(7) 0.6241(5) 0.069(3) Uani 1 1 d .
H12 H 1.0136 0.8431 0.5909 0.083 Uiso 1 1 calc R

loop_
_atom_site_aniso_label
_atom_site_aniso_U_11
_atom_site_aniso_U_22
_atom_site_aniso_U_33
_atom_site_aniso_U_23
_atom_site_aniso_U_13
_atom_site_aniso_U_12
Zr1 0.0466(3) 0.0423(4) 0.0365(3) -0.0003(3) 0.0021(3) -0.0040(3)
S1 0.120(2) 0.0466(13) 0.0963(19) 0.0010(13) 0.0333(18) 0.0178(12)
N1 0.054(4) 0.046(4) 0.042(3) 0.002(3) 0.011(3) -0.002(3)
N2 0.049(4) 0.050(4) 0.047(4) 0.004(3) 0.005(3) -0.008(3)
N3 0.045(4) 0.060(4) 0.048(4) 0.008(3) -0.006(3) -0.007(3)
N4 0.051(4) 0.050(4) 0.047(4) -0.005(3) -0.002(3) 0.001(3)
N5 0.050(3) 0.049(4) 0.052(4) 0.000(3) -0.005(3) 0.005(3)
C1 0.051(4) 0.038(4) 0.042(4) 0.010(3) 0.005(4) -0.002(3)
C2 0.046(4) 0.050(5) 0.043(5) 0.002(3) 0.004(3) -0.003(3)
C11 0.052(4) 0.049(4) 0.051(5) 0.002(3) -0.001(4) 0.002(4)
C12 0.067(6) 0.053(5) 0.058(5) -0.003(4) 0.016(4) 0.004(4)
C13 0.124(9) 0.065(6) 0.060(6) -0.010(5) 0.021(6) 0.015(6)
C14 0.152(11) 0.082(8) 0.059(7) -0.008(6) 0.022(7) 0.025(7)
C15 0.25(2) 0.135(13) 0.072(8) -0.016(8) 0.025(11) 0.001(13)
C16 0.045(4) 0.062(6) 0.063(5) -0.007(4) -0.005(3) -0.005(4)
C17 0.065(6) 0.056(5) 0.079(7) -0.004(5) -0.024(5) -0.009(4)
C18 0.070(7) 0.078(8) 0.155(12) -0.016(7) -0.027(7) -0.020(6)
C19 0.054(6) 0.113(10) 0.141(10) -0.001(8) -0.029(6) -0.009(6)
C20 0.055(6) 0.092(8) 0.093(8) -0.003(6) 0.000(5) 0.004(5)
C21 0.065(6) 0.066(7) 0.098(8) -0.018(6) -0.015(5) 0.010(5)
C22 0.066(6) 0.032(4) 0.038(4) -0.001(3) 0.002(4) -0.006(4)
C23 0.047(5) 0.069(6) 0.054(5) 0.016(4) 0.006(4) 0.008(4)
C24 0.086(7) 0.060(7) 0.113(9) 0.029(6) 0.032(6) 0.016(5)
C25 0.093(8) 0.078(8) 0.143(12) 0.057(9) 0.040(8) 0.034(6)
C26 0.089(9) 0.167(15) 0.140(13) 0.095(12) 0.042(9) 0.055(10)
C27 0.095(9) 0.203(17) 0.061(7) 0.050(9) 0.012(6) 0.029(10)
C28 0.080(7) 0.107(8) 0.052(6) 0.019(5) -0.008(5) 0.011(6)
C29 0.052(5) 0.061(5) 0.045(5) 0.008(4) 0.009(4) -0.014(4)
C30 0.078(6) 0.059(6) 0.063(6) -0.008(5) 0.015(5) -0.023(5)
C31 0.081(7) 0.083(7) 0.073(7) -0.016(5) 0.011(5) -0.035(6)
C32 0.063(7) 0.132(10) 0.094(8) -0.017(7) 0.023(6) -0.038(7)
C33 0.090(8) 0.098(9) 0.117(9) -0.047(7) 0.047(7) -0.037(7)
C34 0.075(6) 0.080(7) 0.090(7) -0.026(6) 0.036(5) -0.039(6)
C35 0.057(5) 0.040(4) 0.042(4) -0.008(3) -0.015(4) 0.009(4)
C36 0.065(6) 0.059(5) 0.074(6) -0.004(5) -0.004(5) 0.017(4)
C37 0.077(7) 0.075(7) 0.083(7) -0.015(6) -0.002(6) 0.023(6)
C38 0.107(9) 0.102(9) 0.085(8) -0.028(7) -0.029(7) 0.039(7)
C39 0.117(10) 0.056(6) 0.089(7) -0.024(5) -0.020(6) 0.020(6)
C40 0.082(6) 0.050(5) 0.073(6) -0.010(4) -0.004(5) -0.007(5)
C41 0.057(5) 0.042(4) 0.043(4) 0.000(4) -0.004(4) -0.009(4)
C42 0.060(5) 0.056(5) 0.044(5) 0.006(4) -0.006(4) -0.002(4)
C43 0.069(6) 0.070(6) 0.060(6) 0.002(5) -0.001(5) -0.014(5)
C44 0.108(8) 0.068(7) 0.077(7) -0.010(6) -0.020(6) -0.022(6)
C45 0.093(8) 0.110(9) 0.070(7) -0.026(7) -0.033(6) -0.007(7)
C46 0.113(9) 0.123(10) 0.038(5) 0.006(6) -0.004(5) -0.007(8)
C47 0.074(6) 0.071(6) 0.054(6) 0.013(5) -0.012(4) -0.011(5)
C48 0.052(5) 0.058(5) 0.061(5) -0.002(4) 0.003(4) 0.009(3)
C49 0.065(7) 0.066(8) 0.31(2) 0.022(11) -0.016(11) 0.008(5)
C50 0.069(8) 0.093(9) 0.33(2) 0.056(13) 0.016(12) 0.021(7)
C51 0.088(10) 0.171(16) 0.217(18) -0.017(14) -0.009(10) 0.065(11)
C52 0.051(7) 0.181(17) 0.37(3) 0.154(19) 0.030(11) 0.016(8)
C53 0.067(7) 0.144(12) 0.218(15) 0.056(12) 0.044(8) 0.016(9)
B3 0.063(6) 0.065(7) 0.049(6) 0.004(5) -0.005(4) -0.010(5)
B4 0.055(6) 0.054(6) 0.058(6) 0.015(5) 0.001(5) -0.007(5)
B5 0.065(6) 0.059(6) 0.052(6) 0.019(5) -0.007(5) 0.001(5)
B6 0.058(6) 0.062(6) 0.043(5) -0.005(4) -0.008(5) -0.008(5)
B7 0.052(6) 0.064(7) 0.055(6) 0.007(5) 0.015(4) 0.006(5)
B8 0.049(6) 0.065(7) 0.071(7) 0.014(5) 0.006(5) -0.005(5)
B9 0.070(7) 0.062(7) 0.056(6) 0.019(5) 0.011(5) -0.007(5)
B10 0.067(7) 0.073(7) 0.052(6) 0.001(5) 0.007(5) -0.001(5)
B11 0.064(6) 0.063(6) 0.036(5) -0.002(4) 0.008(4) -0.008(5)
B12 0.055(6) 0.093(9) 0.058(6) 0.010(6) 0.018(5) 0.001(6)

loop_
_atom_type_symbol
_atom_type_description
_atom_type_scat_dispersion_real
_atom_type_scat_dispersion_imag
_atom_type_scat_source
C C 0.0033 0.0016 'International Tables Vol C Tables 4.2.6.8 and 6.1.1.4'
H H 0.0000 0.0000 'International Tables Vol C Tables 4.2.6.8 and 6.1.1.4'
B B 0.0013 0.0007 'International Tables Vol C Tables 4.2.6.8 and 6.1.1.4'
N N 0.0061 0.0033 'International Tables Vol C Tables 4.2.6.8 and 6.1.1.4'
S S 0.1246 0.1234 'International Tables Vol C Tables 4.2.6.8 and 6.1.1.4'
Zr Zr -2.9673 0.5597 'International Tables Vol C Tables 4.2.6.8 and 6.1.1.4'

loop_
_geom_angle_atom_site_label_1
_geom_angle_atom_site_label_2
_geom_angle_atom_site_label_3
_geom_angle
N4 Zr1 N1 146.3(2)
N4 Zr1 N2 107.8(2)
N1 Zr1 N2 104.4(2)
N4 Zr1 N3 98.5(2)
N1 Zr1 N3 105.8(2)
N2 Zr1 N3 60.7(2)
N4 Zr1 N5 61.1(2)
N1 Zr1 N5 93.4(2)
N2 Zr1 N5 152.6(2)
N3 Zr1 N5 94.7(2)
N4 Zr1 C2 92.6(2)
N1 Zr1 C2 74.3(2)
N2 Zr1 C2 95.8(2)
N3 Zr1 C2 156.1(2)
N5 Zr1 C2 109.2(2)
N4 Zr1 C41 31.0(2)
N1 Zr1 C41 119.0(2)
N2 Zr1 C41 136.4(2)
N3 Zr1 C41 101.9(2)
N5 Zr1 C41 30.7(2)
C2 Zr1 C41 98.5(3)
N4 Zr1 C22 103.2(2)
N1 Zr1 C22 109.6(2)
N2 Zr1 C22 30.4(2)
N3 Zr1 C22 30.4(2)
N5 Zr1 C22 123.6(2)
C2 Zr1 C22 126.2(2)
C41 Zr1 C22 121.0(2)
C11 N1 C12 117.2(6)
C11 N1 Zr1 128.9(5)
C12 N1 Zr1 113.8(5)
C22 N2 C16 125.3(7)
C22 N2 Zr1 94.3(5)
C16 N2 Zr1 140.4(5)
C22 N3 C29 121.7(6)
C22 N3 Zr1 92.7(4)
C29 N3 Zr1 143.0(5)
C41 N4 C35 123.0(6)
C41 N4 Zr1 93.9(4)
C35 N4 Zr1 140.6(5)
C41 N5 C48 119.9(6)
C41 N5 Zr1 89.7(4)
C48 N5 Zr1 145.8(5)
C11 C1 C2 114.3(5)
C11 C1 B6 116.9(6)
C2 C1 B6 60.8(5)
C11 C1 B4 122.9(6)
C2 C1 B4 112.6(6)
B6 C1 B4 113.4(6)
C11 C1 B3 115.4(6)
C2 C1 B3 61.5(5)
B6 C1 B3 113.2(6)
B4 C1 B3 63.7(5)
C11 C1 B5 123.5(6)
C2 C1 B5 111.7(6)
B6 C1 B5 62.6(5)
B4 C1 B5 61.7(5)
B3 C1 B5 114.4(6)
C1 C2 B11 108.7(6)
C1 C2 B6 59.7(5)
B11 C2 B6 62.5(5)
C1 C2 B7 107.8(6)
B11 C2 B7 61.3(5)
B6 C2 B7 111.7(6)
C1 C2 B3 59.9(5)
B11 C2 B3 111.4(6)
B6 C2 B3 110.9(6)
B7 C2 B3 61.2(6)
C1 C2 Zr1 107.7(4)
B11 C2 Zr1 125.8(5)
B6 C2 Zr1 106.2(5)
B7 C2 Zr1 137.3(5)
B3 C2 Zr1 121.3(5)
N1 C11 C1 113.0(6)
N1 C11 S1 128.5(6)
C1 C11 S1 118.6(5)
N1 C12 C13 112.6(7)
C12 C13 C14 112.0(9)
C15 C14 C13 116.3(12)
N2 C16 C21 118.2(7)
N2 C16 C17 114.0(7)
C21 C16 C17 113.9(7)
C16 C17 C18 109.1(8)
C19 C18 C17 114.5(9)
C20 C19 C18 114.5(9)
C19 C20 C21 112.0(9)
C16 C21 C20 112.9(8)
N3 C22 N2 112.0(6)
N3 C22 C23 122.9(6)
N2 C22 C23 125.1(7)
N3 C22 Zr1 56.9(4)
N2 C22 Zr1 55.3(4)
C23 C22 Zr1 175.2(6)
C24 C23 C28 119.9(9)
C24 C23 C22 120.0(9)
C28 C23 C22 119.8(8)
C23 C24 C25 120.5(12)
C26 C25 C24 121.9(12)
C25 C26 C27 119.0(12)
C26 C27 C28 118.8(13)
C23 C28 C27 119.6(11)
N3 C29 C30 110.0(6)
N3 C29 C34 111.2(7)
C30 C29 C34 111.2(7)
C29 C30 C31 111.7(7)
C32 C31 C30 112.0(9)
C31 C32 C33 110.8(9)
C32 C33 C34 110.4(8)
C29 C34 C33 110.0(9)
N4 C35 C36 108.8(6)
N4 C35 C40 112.8(7)
C36 C35 C40 110.1(7)
C37 C36 C35 112.2(8)
C36 C37 C38 111.0(9)
C39 C38 C37 111.6(9)
C38 C39 C40 112.1(8)
C35 C40 C39 108.0(8)
N5 C41 N4 113.4(6)
N5 C41 C42 123.4(7)
N4 C41 C42 123.2(7)
N5 C41 Zr1 59.6(4)
N4 C41 Zr1 55.1(4)
C42 C41 Zr1 168.5(6)
C47 C42 C43 119.1(8)
C47 C42 C41 119.3(7)
C43 C42 C41 121.5(7)
C44 C43 C42 121.7(9)
C45 C44 C43 120.3(10)
C44 C45 C46 119.8(9)
C47 C46 C45 121.0(9)
C46 C47 C42 118.1(9)
C49 C48 N5 112.4(8)
C49 C48 C53 109.2(10)
N5 C48 C53 112.0(8)
C48 C49 C50 108.9(10)
C51 C50 C49 109.6(13)
C50 C51 C52 110.3(13)
C51 C52 C53 109.8(15)
C48 C53 C52 112.8(11)
C1 B3 C2 58.6(5)
C1 B3 B7 105.3(7)
C2 B3 B7 59.3(5)
C1 B3 B8 104.7(7)
C2 B3 B8 106.4(7)
B7 B3 B8 60.0(6)
C1 B3 B4 58.0(5)
C2 B3 B4 105.6(6)
B7 B3 B4 107.2(7)
B8 B3 B4 59.5(5)
C1 B4 B9 105.5(7)
C1 B4 B5 59.6(5)
B9 B4 B5 59.9(6)
C1 B4 B8 105.0(7)
B9 B4 B8 60.9(6)
B5 B4 B8 108.9(8)
C1 B4 B3 58.3(5)
B9 B4 B3 108.2(7)
B5 B4 B3 108.2(7)
B8 B4 B3 59.6(6)
C1 B5 B10 104.9(7)
C1 B5 B9 104.7(6)
B10 B5 B9 59.9(6)
C1 B5 B4 58.7(5)
B10 B5 B4 107.6(7)
B9 B5 B4 59.7(6)
C1 B5 B6 57.9(5)
B10 B5 B6 60.6(6)
B9 B5 B6 108.0(8)
B4 B5 B6 107.1(7)
C1 B6 C2 59.5(5)
C1 B6 B11 105.1(7)
C2 B6 B11 58.1(5)
C1 B6 B5 59.5(5)
C2 B6 B5 108.1(7)
B11 B6 B5 108.3(7)
C1 B6 B10 104.6(7)
C2 B6 B10 106.7(7)
B11 B6 B10 61.2(6)
B5 B6 B10 58.8(6)
C2 B7 B11 58.0(5)
C2 B7 B3 59.5(5)
B11 B7 B3 107.4(7)
C2 B7 B12 105.5(7)
B11 B7 B12 60.8(6)
B3 B7 B12 107.2(8)
C2 B7 B8 106.7(7)
B11 B7 B8 108.7(7)
B3 B7 B8 60.4(6)
B12 B7 B8 59.5(6)
B12 B8 B7 60.2(6)
B12 B8 B4 105.9(8)
B7 B8 B4 107.8(7)
B12 B8 B3 107.2(7)
B7 B8 B3 59.6(6)
B4 B8 B3 60.8(6)
B12 B8 B9 59.0(6)
B7 B8 B9 107.3(8)
B4 B8 B9 58.5(6)
B3 B8 B9 107.2(7)
B10 B9 B4 108.2(7)
B10 B9 B12 60.3(7)
B4 B9 B12 108.2(7)
B10 B9 B5 59.9(6)
B4 B9 B5 60.4(6)
B12 B9 B5 108.4(8)
B10 B9 B8 108.3(8)
B4 B9 B8 60.6(6)
B12 B9 B8 59.7(6)
B5 B9 B8 109.0(7)
B5 B10 B9 60.2(6)
B5 B10 B12 108.4(8)
B9 B10 B12 60.0(7)
B5 B10 B6 60.6(5)
B9 B10 B6 108.1(7)
B12 B10 B6 107.6(8)
B5 B10 B11 108.2(7)
B9 B10 B11 108.0(7)
B12 B10 B11 60.2(6)
B6 B10 B11 59.1(6)
C2 B11 B7 60.7(5)
C2 B11 B6 59.4(5)
B7 B11 B6 108.7(7)
C2 B11 B12 107.1(7)
B7 B11 B12 60.4(6)
B6 B11 B12 106.7(7)
C2 B11 B10 106.5(7)
B7 B11 B10 107.7(7)
B6 B11 B10 59.7(6)
B12 B11 B10 58.6(6)
B9 B12 B10 59.7(7)
B9 B12 B8 61.3(7)
B10 B12 B8 109.1(8)
B9 B12 B7 109.2(8)
B10 B12 B7 108.6(7)
B8 B12 B7 60.3(6)
B9 B12 B11 108.7(7)
B10 B12 B11 61.2(6)
B8 B12 B11 107.8(7)
B7 B12 B11 58.8(5)

loop_
_geom_bond_atom_site_label_1
_geom_bond_atom_site_label_2
_geom_bond_distance
Zr1 N4 2.155(6)
Zr1 N1 2.162(6)
Zr1 N2 2.187(6)
Zr1 N3 2.225(6)
Zr1 N5 2.261(6)
Zr1 C2 2.383(7)
Zr1 C41 2.621(8)
Zr1 C22 2.652(7)
S1 C11 1.656(8)
N1 C11 1.330(9)
N1 C12 1.474(9)
N2 C22 1.345(9)
N2 C16 1.480(9)
N3 C22 1.342(9)
N3 C29 1.472(9)
N4 C41 1.352(9)
N4 C35 1.483(9)
N5 C41 1.339(9)
N5 C48 1.477(9)
C1 C11 1.522(10)
C1 C2 1.680(10)
C1 B6 1.684(11)
C1 B4 1.698(11)
C1 B3 1.704(13)
C1 B5 1.713(11)
C2 B11 1.682(12)
C2 B6 1.704(12)
C2 B7 1.728(12)
C2 B3 1.731(12)
C12 C13 1.498(12)
C13 C14 1.554(13)
C14 C15 1.371(17)
C16 C21 1.492(11)
C16 C17 1.505(11)
C17 C18 1.515(13)
C18 C19 1.468(14)
C19 C20 1.457(14)
C20 C21 1.494(12)
C22 C23 1.510(10)
C23 C24 1.357(13)
C23 C28 1.368(12)
C24 C25 1.367(15)
C25 C26 1.337(19)
C26 C27 1.40(2)
C27 C28 1.412(14)
C29 C30 1.493(11)
C29 C34 1.512(12)
C30 C31 1.530(12)
C31 C32 1.507(15)
C32 C33 1.514(14)
C33 C34 1.546(13)
C35 C36 1.492(11)
C35 C40 1.526(11)
C36 C37 1.489(12)
C37 C38 1.530(15)
C38 C39 1.501(14)
C39 C40 1.545(12)
C41 C42 1.482(11)
C42 C47 1.385(11)
C42 C43 1.387(12)
C43 C44 1.358(12)
C44 C45 1.329(14)
C45 C46 1.403(15)
C46 C47 1.383(13)
C48 C49 1.475(14)
C48 C53 1.482(14)
C49 C50 1.559(16)
C50 C51 1.45(2)
C51 C52 1.47(2)
C52 C53 1.520(17)
B3 B7 1.761(15)
B3 B8 1.775(14)
B3 B4 1.796(14)
B4 B9 1.736(14)
B4 B5 1.749(14)
B4 B8 1.773(14)
B5 B10 1.734(15)
B5 B9 1.740(15)
B5 B6 1.766(14)
B6 B11 1.756(14)
B6 B10 1.767(14)
B7 B11 1.739(14)
B7 B12 1.766(14)
B7 B8 1.769(15)
B8 B12 1.753(16)
B8 B9 1.780(15)
B9 B10 1.735(16)
B9 B12 1.739(17)
B10 B12 1.744(15)
B10 B11 1.792(15)
B11 B12 1.775(14)
